data_2242152
loop_
_publ_author_name
'Moon, Dohyun'
'Choi, Jong-Ha'

_publ_section_title
;
 Crystal structure of
 9,20-dimethyl-1,8,12,19-tetraazatetracyclo[17.3.1.0^2,7^.0^13,18^]tricosane
 dihydrate from synchrotron X-ray data
;
_journal_coeditor_code WM5364
_journal_issue 3
_journal_name_full 'Acta Crystallographica Section E'
_journal_page_first 387
_journal_page_last 389
_journal_paper_doi 10.1107/S2056989017002444
_journal_volume 73
_journal_year 2017
_chemical_formula_iupac 'C21 H40 N4, 2H2 O'
_chemical_formula_moiety 'C21 H40 N4, 2H2 O'
_chemical_formula_sum 'C21 H44 N4 O2'
_chemical_formula_weight 384.60
_chemical_name_systematic '9,20-Dimethyl-1,8,12,19-tetraazatetracyclo[17.3.1.0^2,7^.0^13,18^]tricosane dihydrate'
_space_group_crystal_system triclinic
_space_group_IT_number 2
_space_group_name_Hall '-P 1'
_space_group_name_H-M_alt 'P -1'
_symmetry_space_group_name_Hall '-P 1'
_symmetry_space_group_name_H-M 'P -1'
_atom_sites_solution_hydrogens mixed
_audit_creation_method SHELXL-2014/7
_cell_angle_alpha 87.20(3)
_cell_angle_beta 77.83(3)
_cell_angle_gamma 72.31(3)
_cell_formula_units_Z 2
_cell_length_a 8.3870(17)
_cell_length_b 10.275(2)
_cell_length_c 14.115(3)
_cell_measurement_reflns_used 63772
_cell_measurement_temperature 173(2)
_cell_measurement_theta_max 33.548
_cell_measurement_theta_min 0.361
_cell_volume 1132.7(5)
_computing_cell_refinement
;
<i>HKL3000sm</i> (Otwinowski & Minor, 1997)
;
_computing_data_collection
;
<i>PAL BL2D-SMDC</i> (Shin <i>et al.</i>,  2016)
;
_computing_data_reduction
;
<i>HKL3000sm</i> (Otwinowski & Minor, 1997)
;
_computing_molecular_graphics
;
<i>DIAMOND 4</i> (Putz & Brandenburg, 2014)
;
_computing_publication_material
;
<i>publCIF</i> (Westrip, 2010)
;
_computing_structure_refinement
;
<i>SHELXL2014</i> (Sheldrick, 2015<i>b</i>)
;
_computing_structure_solution
;
<i>SHELXT2014</i> (Sheldrick, 2015<i>a</i>)
;
_diffrn_ambient_temperature 173(2)
_diffrn_measured_fraction_theta_full 0.943
_diffrn_measured_fraction_theta_max 0.929
_diffrn_measurement_device_type 'ADSC Q210 CCD area detector'
_diffrn_measurement_method 'omega scan'
_diffrn_radiation_type synchrotron
_diffrn_radiation_wavelength 0.610
_diffrn_reflns_av_R_equivalents 0.0446
_diffrn_reflns_limit_h_max 11
_diffrn_reflns_limit_h_min -11
_diffrn_reflns_limit_k_max 14
_diffrn_reflns_limit_k_min -14
_diffrn_reflns_limit_l_max 18
_diffrn_reflns_limit_l_min -18
_diffrn_reflns_number 11640
_diffrn_reflns_theta_full 22.210
_diffrn_reflns_theta_max 25.997
_diffrn_reflns_theta_min 1.308
_exptl_absorpt_coefficient_mu 0.057
_exptl_absorpt_correction_T_max 1.000
_exptl_absorpt_correction_T_min 0.878
_exptl_absorpt_correction_type empirical
_exptl_absorpt_process_details
;
(<i>HKL3000sm SCALEPACK</i>; Otwinowski & Minor, 1997)
;
_exptl_crystal_colour colorless
_exptl_crystal_density_diffrn 1.128
_exptl_crystal_description block
_exptl_crystal_F_000 428
_exptl_crystal_size_max 0.075
_exptl_crystal_size_mid 0.069
_exptl_crystal_size_min 0.045
_refine_diff_density_max 0.367
_refine_diff_density_min -0.273
_refine_ls_extinction_coef 0.042(4)
_refine_ls_extinction_expression Fc^*^=kFc[1+0.001xFc^2^\l^3^/sin(2\q)]^-1/4^
_refine_ls_extinction_method
;
SHELXL2014 (Sheldrick, 2015<i>b</i>)
;
_refine_ls_goodness_of_fit_ref 0.919
_refine_ls_hydrogen_treatment mixed
_refine_ls_matrix_type full
_refine_ls_number_parameters 265
_refine_ls_number_reflns 5950
_refine_ls_number_restraints 6
_refine_ls_restrained_S_all 0.919
_refine_ls_R_factor_all 0.0812
_refine_ls_R_factor_gt 0.0468
_refine_ls_shift/su_max 0.000
_refine_ls_shift/su_mean 0.000
_refine_ls_structure_factor_coef Fsqd
_refine_ls_weighting_details 'w=1/[\s^2^(Fo^2^)+(0.0685P)^2^] where P=(Fo^2^+2Fc^2^)/3'
_refine_ls_weighting_scheme calc
_refine_ls_wR_factor_gt 0.1117
_refine_ls_wR_factor_ref 0.1233
_reflns_number_gt 3853
_reflns_number_total 5950
_reflns_threshold_expression 'I > 2\s(I)'
_cod_data_source_file wm5364sup1.cif
_cod_data_source_block I
_cod_original_cell_volume 1132.8(5)
_cod_database_code 2242152
_shelx_space_group_comment
;
The symmetry employed for this shelxl refinement is uniquely defined
by the following loop, which should always be used as a source of
symmetry information in preference to the above space-group names.
They are only intended as comments.
;
_shelx_estimated_absorpt_t_min 0.996
_shelx_estimated_absorpt_t_max 0.997

loop_
_space_group_symop_operation_xyz
'x, y, z'
'-x, -y, -z'

loop_
_atom_site_type_symbol
_atom_site_label
_atom_site_fract_x
_atom_site_fract_y
_atom_site_fract_z
_atom_site_U_iso_or_equiv
_atom_site_adp_type
_atom_site_calc_flag
_atom_site_occupancy
N N1 0.44588(14) 0.16840(11) 0.39264(8) 0.0138(2) Uani d 1
H H1N1 0.532(2) 0.1462(15) 0.4261(11) 0.017 Uiso d 1
N N2 0.24153(13) 0.20083(10) 0.24205(8) 0.0101(2) Uani d 1
N N3 0.11157(13) 0.43397(10) 0.20720(8) 0.0094(2) Uani d 1
N N4 0.19952(14) 0.60232(11) 0.32752(8) 0.0129(2) Uani d 1
H H1N4 0.138(2) 0.5454(16) 0.3368(11) 0.015 Uiso d 1
C C1 0.52453(16) 0.12714(13) 0.29073(9) 0.0118(3) Uani d 1
H H1 0.5594 0.2047 0.2563 0.014 Uiso calc 1
C C2 0.68449(18) 0.00477(14) 0.28851(11) 0.0200(3) Uani d 1
H H2A 0.7651 0.0318 0.3197 0.024 Uiso calc 1
H H2B 0.6516 -0.0698 0.3268 0.024 Uiso calc 1
C C3 0.77460(18) -0.04848(15) 0.18675(11) 0.0241(3) Uani d 1
H H3A 0.8724 -0.1306 0.1902 0.029 Uiso calc 1
H H3B 0.8199 0.0219 0.1503 0.029 Uiso calc 1
C C4 0.65341(19) -0.08452(14) 0.13344(11) 0.0222(3) Uani d 1
H H4C 0.6182 -0.1622 0.1654 0.027 Uiso calc 1
H H4D 0.7124 -0.1123 0.0658 0.027 Uiso calc 1
C C5 0.49601(18) 0.03878(13) 0.13402(10) 0.0165(3) Uani d 1
H H5A 0.4168 0.0139 0.1004 0.020 Uiso calc 1
H H5B 0.5314 0.1139 0.0980 0.020 Uiso calc 1
C C6 0.40204(16) 0.08885(12) 0.23757(9) 0.0109(2) Uani d 1
H H6 0.3714 0.0099 0.2724 0.013 Uiso calc 1
C C7 0.26051(15) 0.31402(12) 0.17952(9) 0.0097(2) Uani d 1
H H7A 0.2718 0.2882 0.1112 0.012 Uiso calc 1
H H7B 0.3654 0.3357 0.1852 0.012 Uiso calc 1
C C8 0.09840(17) 0.15840(13) 0.22515(10) 0.0159(3) Uani d 1
H H8A 0.0817 0.0839 0.2696 0.019 Uiso calc 1
H H8B 0.1225 0.1242 0.1577 0.019 Uiso calc 1
C C9 -0.06214(17) 0.28106(14) 0.24294(11) 0.0176(3) Uani d 1
H H9A -0.0941 0.3061 0.3127 0.021 Uiso calc 1
H H9B -0.1574 0.2555 0.2258 0.021 Uiso calc 1
C C10 -0.03765(16) 0.40486(13) 0.18391(10) 0.0132(3) Uani d 1
H H10 -0.0115 0.3802 0.1135 0.016 Uiso calc 1
C C11 -0.19966(17) 0.52625(15) 0.20482(11) 0.0222(3) Uani d 1
H H11A -0.2158 0.5617 0.2705 0.033 Uiso calc 1
H H11B -0.2983 0.4969 0.1996 0.033 Uiso calc 1
H H11C -0.1889 0.5981 0.1578 0.033 Uiso calc 1
C C12 0.14475(16) 0.56142(12) 0.16863(9) 0.0106(2) Uani d 1
H H12 0.0332 0.6355 0.1839 0.013 Uiso calc 1
C C13 0.20962(19) 0.56205(14) 0.05870(10) 0.0177(3) Uani d 1
H H13A 0.3206 0.4899 0.0406 0.021 Uiso calc 1
H H13B 0.1274 0.5408 0.0255 0.021 Uiso calc 1
C C14 0.2320(2) 0.70002(15) 0.02457(11) 0.0253(3) Uani d 1
H H14A 0.2810 0.6949 -0.0459 0.030 Uiso calc 1
H H14B 0.1191 0.7708 0.0359 0.030 Uiso calc 1
C C15 0.3498(2) 0.73944(16) 0.07885(11) 0.0266(4) Uani d 1
H H15A 0.4663 0.6744 0.0613 0.032 Uiso calc 1
H H15B 0.3565 0.8318 0.0592 0.032 Uiso calc 1
C C16 0.28572(19) 0.73863(14) 0.18812(10) 0.0178(3) Uani d 1
H H16A 0.1736 0.8094 0.2063 0.021 Uiso calc 1
H H16B 0.3669 0.7616 0.2212 0.021 Uiso calc 1
C C17 0.26717(16) 0.59943(12) 0.22211(9) 0.0111(2) Uani d 1
H H17 0.3818 0.5290 0.2067 0.013 Uiso calc 1
C C18 0.33000(18) 0.56602(13) 0.38753(10) 0.0174(3) Uani d 1
H H18A 0.2716 0.5898 0.4558 0.021 Uiso calc 1
H H18B 0.4065 0.6238 0.3681 0.021 Uiso calc 1
C C19 0.44121(17) 0.41627(14) 0.38303(10) 0.0158(3) Uani d 1
H H19A 0.5250 0.4061 0.4250 0.019 Uiso calc 1
H H19B 0.5064 0.3938 0.3157 0.019 Uiso calc 1
C C20 0.34221(17) 0.31229(13) 0.41426(9) 0.0138(3) Uani d 1
H H20 0.2452 0.3333 0.3795 0.017 Uiso calc 1
C C21 0.2677(2) 0.32446(16) 0.52319(11) 0.0285(4) Uani d 1
H H21A 0.1971 0.2630 0.5408 0.043 Uiso calc 1
H H21B 0.1973 0.4188 0.5399 0.043 Uiso calc 1
H H21C 0.3611 0.2993 0.5587 0.043 Uiso calc 1
O O1W 0.26626(14) -0.02391(11) 0.47877(8) 0.0248(3) Uani d 1
H H1O1 0.3177(19) 0.0321(15) 0.4526(11) 0.030 Uiso d 1
H H2O1 0.1784(15) 0.0183(16) 0.5179(10) 0.030 Uiso d 1
O O2W 0.04284(15) 0.88477(11) 0.39664(9) 0.0291(3) Uani d 1
H H1O2 0.075(2) 0.8012(10) 0.3828(13) 0.035 Uiso d 1
H H2O2 0.1220(18) 0.9029(17) 0.4144(13) 0.035 Uiso d 1

loop_
_atom_site_aniso_label
_atom_site_aniso_U_11
_atom_site_aniso_U_22
_atom_site_aniso_U_33
_atom_site_aniso_U_12
_atom_site_aniso_U_13
_atom_site_aniso_U_23
N1 0.0154(6) 0.0140(5) 0.0119(6) -0.0022(4) -0.0064(4) 0.0016(4)
N2 0.0090(5) 0.0082(5) 0.0147(6) -0.0034(4) -0.0053(4) 0.0028(4)
N3 0.0078(5) 0.0066(5) 0.0147(6) -0.0021(4) -0.0045(4) 0.0016(4)
N4 0.0142(5) 0.0141(5) 0.0116(6) -0.0064(4) -0.0020(4) -0.0014(4)
C1 0.0113(6) 0.0118(6) 0.0119(6) -0.0028(5) -0.0032(5) 0.0016(4)
C2 0.0135(6) 0.0198(7) 0.0239(8) 0.0017(5) -0.0082(5) 0.0023(5)
C3 0.0152(7) 0.0209(7) 0.0294(9) 0.0037(6) -0.0026(6) -0.0031(6)
C4 0.0217(7) 0.0134(7) 0.0253(8) 0.0028(6) -0.0019(6) -0.0053(5)
C5 0.0195(7) 0.0122(6) 0.0161(7) -0.0014(5) -0.0041(5) -0.0025(5)
C6 0.0122(6) 0.0068(5) 0.0131(6) -0.0016(5) -0.0035(5) 0.0014(4)
C7 0.0095(6) 0.0082(5) 0.0111(6) -0.0016(4) -0.0032(4) 0.0013(4)
C8 0.0145(6) 0.0126(6) 0.0253(8) -0.0085(5) -0.0082(5) 0.0037(5)
C9 0.0119(6) 0.0171(7) 0.0273(8) -0.0080(5) -0.0073(5) 0.0045(5)
C10 0.0105(6) 0.0126(6) 0.0184(7) -0.0034(5) -0.0075(5) 0.0010(5)
C11 0.0119(7) 0.0200(7) 0.0338(9) -0.0015(5) -0.0084(6) 0.0027(6)
C12 0.0118(6) 0.0065(6) 0.0133(6) -0.0019(5) -0.0038(5) 0.0009(4)
C13 0.0286(8) 0.0143(6) 0.0123(7) -0.0080(6) -0.0071(5) 0.0028(5)
C14 0.0424(9) 0.0170(7) 0.0160(7) -0.0114(7) -0.0022(6) 0.0048(5)
C15 0.0417(9) 0.0217(8) 0.0187(8) -0.0203(7) 0.0049(7) -0.0003(6)
C16 0.0246(7) 0.0137(6) 0.0169(7) -0.0113(6) 0.0006(5) -0.0017(5)
C17 0.0117(6) 0.0099(6) 0.0113(6) -0.0037(5) -0.0004(5) -0.0012(4)
C18 0.0241(7) 0.0160(7) 0.0154(7) -0.0077(6) -0.0080(5) -0.0029(5)
C19 0.0167(7) 0.0173(7) 0.0167(7) -0.0072(5) -0.0077(5) 0.0002(5)
C20 0.0146(6) 0.0150(6) 0.0123(7) -0.0048(5) -0.0032(5) -0.0008(5)
C21 0.0408(10) 0.0258(8) 0.0164(8) -0.0129(7) 0.0047(7) -0.0028(6)
O1W 0.0230(6) 0.0241(6) 0.0268(6) -0.0091(5) -0.0009(5) 0.0011(4)
O2W 0.0286(6) 0.0219(6) 0.0355(7) -0.0030(5) -0.0075(5) -0.0120(5)

loop_
_atom_type_symbol
_atom_type_description
_atom_type_scat_dispersion_real
_atom_type_scat_dispersion_imag
_atom_type_scat_source
C C 0.0020 0.0010 'International Tables Vol C Tables 4.2.6.8 and 6.1.1.4'
H H 0.0000 0.0000 'International Tables Vol C Tables 4.2.6.8 and 6.1.1.4'
N N 0.0050 0.0020 'International Tables Vol C Tables 4.2.6.8 and 6.1.1.4'
O O 0.0090 0.0050 'International Tables Vol C Tables 4.2.6.8 and 6.1.1.4'

loop_
_geom_angle_atom_site_label_1
_geom_angle_atom_site_label_2
_geom_angle_atom_site_label_3
_geom_angle
C1 N1 C20 118.35(10)
C1 N1 H1N1 106.9(10)
C20 N1 H1N1 109.3(10)
C7 N2 C8 109.60(10)
C7 N2 C6 113.54(10)
C8 N2 C6 114.55(10)
C7 N3 C10 108.08(9)
C7 N3 C12 112.33(10)
C10 N3 C12 116.57(10)
C18 N4 C17 115.03(11)
C18 N4 H1N4 111.0(9)
C17 N4 H1N4 105.5(10)
N1 C1 C2 108.50(11)
N1 C1 C6 112.59(10)
C2 C1 C6 109.49(11)
N1 C1 H1 108.7
C2 C1 H1 108.7
C6 C1 H1 108.7
C3 C2 C1 113.15(12)
C3 C2 H2A 108.9
C1 C2 H2A 108.9
C3 C2 H2B 108.9
C1 C2 H2B 108.9
H2A C2 H2B 107.8
C2 C3 C4 111.16(12)
C2 C3 H3A 109.4
C4 C3 H3A 109.4
C2 C3 H3B 109.4
C4 C3 H3B 109.4
H3A C3 H3B 108.0
C3 C4 C5 109.76(12)
C3 C4 H4C 109.7
C5 C4 H4C 109.7
C3 C4 H4D 109.7
C5 C4 H4D 109.7
H4C C4 H4D 108.2
C4 C5 C6 111.95(12)
C4 C5 H5A 109.2
C6 C5 H5A 109.2
C4 C5 H5B 109.2
C6 C5 H5B 109.2
H5A C5 H5B 107.9
N2 C6 C5 113.91(11)
N2 C6 C1 111.74(10)
C5 C6 C1 109.61(10)
N2 C6 H6 107.1
C5 C6 H6 107.1
C1 C6 H6 107.1
N2 C7 N3 109.89(10)
N2 C7 H7A 109.7
N3 C7 H7A 109.7
N2 C7 H7B 109.7
N3 C7 H7B 109.7
H7A C7 H7B 108.2
N2 C8 C9 108.58(10)
N2 C8 H8A 110.0
C9 C8 H8A 110.0
N2 C8 H8B 110.0
C9 C8 H8B 110.0
H8A C8 H8B 108.4
C8 C9 C10 112.39(11)
C8 C9 H9A 109.1
C10 C9 H9A 109.1
C8 C9 H9B 109.1
C10 C9 H9B 109.1
H9A C9 H9B 107.9
N3 C10 C11 112.80(11)
N3 C10 C9 107.26(10)
C11 C10 C9 110.94(12)
N3 C10 H10 108.6
C11 C10 H10 108.6
C9 C10 H10 108.6
C10 C11 H11A 109.5
C10 C11 H11B 109.5
H11A C11 H11B 109.5
C10 C11 H11C 109.5
H11A C11 H11C 109.5
H11B C11 H11C 109.5
N3 C12 C13 115.37(10)
N3 C12 C17 110.39(10)
C13 C12 C17 110.37(11)
N3 C12 H12 106.7
C13 C12 H12 106.7
C17 C12 H12 106.7
C14 C13 C12 111.80(11)
C14 C13 H13A 109.3
C12 C13 H13A 109.3
C14 C13 H13B 109.3
C12 C13 H13B 109.3
H13A C13 H13B 107.9
C15 C14 C13 110.44(12)
C15 C14 H14A 109.6
C13 C14 H14A 109.6
C15 C14 H14B 109.6
C13 C14 H14B 109.6
H14A C14 H14B 108.1
C16 C15 C14 111.33(12)
C16 C15 H15A 109.4
C14 C15 H15A 109.4
C16 C15 H15B 109.4
C14 C15 H15B 109.4
H15A C15 H15B 108.0
C15 C16 C17 111.59(11)
C15 C16 H16A 109.3
C17 C16 H16A 109.3
C15 C16 H16B 109.3
C17 C16 H16B 109.3
H16A C16 H16B 108.0
N4 C17 C16 110.67(10)
N4 C17 C12 109.40(10)
C16 C17 C12 109.47(11)
N4 C17 H17 109.1
C16 C17 H17 109.1
C12 C17 H17 109.1
N4 C18 C19 116.65(11)
N4 C18 H18A 108.1
C19 C18 H18A 108.1
N4 C18 H18B 108.1
C19 C18 H18B 108.1
H18A C18 H18B 107.3
C18 C19 C20 114.94(11)
C18 C19 H19A 108.5
C20 C19 H19A 108.5
C18 C19 H19B 108.5
C20 C19 H19B 108.5
H19A C19 H19B 107.5
N1 C20 C21 107.37(11)
N1 C20 C19 114.21(11)
C21 C20 C19 110.67(12)
N1 C20 H20 108.1
C21 C20 H20 108.1
C19 C20 H20 108.1
C20 C21 H21A 109.5
C20 C21 H21B 109.5
H21A C21 H21B 109.5
C20 C21 H21C 109.5
H21A C21 H21C 109.5
H21B C21 H21C 109.5
H1O1 O1W H2O1 108.9(15)
H1O2 O2W H2O2 107.8(15)

loop_
_geom_bond_atom_site_label_1
_geom_bond_atom_site_label_2
_geom_bond_distance
N1 C1 1.4744(17)
N1 C20 1.4786(17)
N1 H1N1 0.914(15)
N2 C7 1.4526(16)
N2 C8 1.4618(16)
N2 C6 1.4731(16)
N3 C7 1.4621(16)
N3 C10 1.4745(16)
N3 C12 1.4754(16)
N4 C18 1.4718(17)
N4 C17 1.4747(17)
N4 H1N4 0.882(16)
C1 C2 1.5307(18)
C1 C6 1.5403(17)
C1 H1 1.0000
C2 C3 1.517(2)
C2 H2A 0.9900
C2 H2B 0.9900
C3 C4 1.521(2)
C3 H3A 0.9900
C3 H3B 0.9900
C4 C5 1.5258(19)
C4 H4C 0.9900
C4 H4D 0.9900
C5 C6 1.5375(19)
C5 H5A 0.9900
C5 H5B 0.9900
C6 H6 1.0000
C7 H7A 0.9900
C7 H7B 0.9900
C8 C9 1.5238(19)
C8 H8A 0.9900
C8 H8B 0.9900
C9 C10 1.5290(18)
C9 H9A 0.9900
C9 H9B 0.9900
C10 C11 1.5253(19)
C10 H10 1.0000
C11 H11A 0.9800
C11 H11B 0.9800
C11 H11C 0.9800
C12 C13 1.5327(19)
C12 C17 1.5414(17)
C12 H12 1.0000
C13 C14 1.5278(19)
C13 H13A 0.9900
C13 H13B 0.9900
C14 C15 1.523(2)
C14 H14A 0.9900
C14 H14B 0.9900
C15 C16 1.523(2)
C15 H15A 0.9900
C15 H15B 0.9900
C16 C17 1.5287(18)
C16 H16A 0.9900
C16 H16B 0.9900
C17 H17 1.0000
C18 C19 1.5344(19)
C18 H18A 0.9900
C18 H18B 0.9900
C19 C20 1.5375(19)
C19 H19A 0.9900
C19 H19B 0.9900
C20 C21 1.5285(19)
C20 H20 1.0000
C21 H21A 0.9800
C21 H21B 0.9800
C21 H21C 0.9800
O1W H1O1 0.847(9)
O1W H2O1 0.833(9)
O2W H1O2 0.837(9)
O2W H2O2 0.830(9)

loop_
_geom_hbond_atom_site_label_D
_geom_hbond_atom_site_label_H
_geom_hbond_atom_site_label_A
_geom_hbond_site_symmetry_A
_geom_hbond_distance_DH
_geom_hbond_distance_HA
_geom_hbond_distance_DA
_geom_hbond_angle_DHA
N1 H1N1 O1W 2_656 0.914(15) 2.395(15) 3.2763(19) 162.0(13)
N4 H1N4 N3 . 0.882(16) 2.287(15) 2.8304(16) 119.8(12)
O1W H1O1 N1 . 0.847(9) 2.061(9) 2.9077(18) 178.3(17)
O1W H2O1 O2W 2_566 0.833(9) 1.985(9) 2.816(2) 174.9(17)
O2W H1O2 N4 . 0.837(9) 2.096(10) 2.9190(18) 167.5(18)
O2W H2O2 O1W 1_565 0.830(9) 1.984(9) 2.7975(17) 166.4(18)

loop_
_geom_torsion_atom_site_label_1
_geom_torsion_atom_site_label_2
_geom_torsion_atom_site_label_3
_geom_torsion_atom_site_label_4
_geom_torsion
C20 N1 C1 C2 153.36(11)
C20 N1 C1 C6 -85.30(13)
N1 C1 C2 C3 178.89(12)
C6 C1 C2 C3 55.66(15)
C1 C2 C3 C4 -55.65(16)
C2 C3 C4 C5 55.09(16)
C3 C4 C5 C6 -57.78(16)
C7 N2 C6 C5 -51.09(14)
C8 N2 C6 C5 75.88(14)
C7 N2 C6 C1 73.80(13)
C8 N2 C6 C1 -159.24(11)
C4 C5 C6 N2 -175.37(11)
C4 C5 C6 C1 58.62(14)
N1 C1 C6 N2 56.17(14)
C2 C1 C6 N2 176.96(10)
N1 C1 C6 C5 -176.58(10)
C2 C1 C6 C5 -55.80(13)
C8 N2 C7 N3 66.00(13)
C6 N2 C7 N3 -164.48(10)
C10 N3 C7 N2 -67.79(12)
C12 N3 C7 N2 162.22(10)
C7 N2 C8 C9 -57.21(14)
C6 N2 C8 C9 173.83(11)
N2 C8 C9 C10 53.63(15)
C7 N3 C10 C11 -176.94(11)
C12 N3 C10 C11 -49.35(15)
C7 N3 C10 C9 60.60(13)
C12 N3 C10 C9 -171.80(10)
C8 C9 C10 N3 -55.43(14)
C8 C9 C10 C11 -179.03(12)
C7 N3 C12 C13 54.74(14)
C10 N3 C12 C13 -70.74(14)
C7 N3 C12 C17 -71.21(12)
C10 N3 C12 C17 163.31(10)
N3 C12 C13 C14 177.16(11)
C17 C12 C13 C14 -56.88(15)
C12 C13 C14 C15 55.58(17)
C13 C14 C15 C16 -55.15(17)
C14 C15 C16 C17 57.13(17)
C18 N4 C17 C16 -89.72(13)
C18 N4 C17 C12 149.58(10)
C15 C16 C17 N4 -178.08(11)
C15 C16 C17 C12 -57.42(15)
N3 C12 C17 N4 -53.01(13)
C13 C12 C17 N4 178.27(10)
N3 C12 C17 C16 -174.44(10)
C13 C12 C17 C16 56.85(13)
C17 N4 C18 C19 -69.66(15)
N4 C18 C19 C20 -59.72(16)
C1 N1 C20 C21 176.50(12)
C1 N1 C20 C19 -60.40(15)
C18 C19 C20 N1 169.30(11)
C18 C19 C20 C21 -69.41(15)

_cod_database_fobs_code 2242152
